data_9006565
loop_
_publ_author_name
'Sueno, S.'
'Matsuura, S.'
'Gibbs, G. V.'
'Boisen, M. B.'

_publ_section_title
;
 A crystal chemical study of protoanthophyllite:
 orthoamphiboles with the protoamphibole structure
 Sample: PFA Hiruka Village
;
_journal_name_full 'Physics and Chemistry of Minerals'
_journal_page_first 366
_journal_page_last 377
_journal_paper_doi 10.1007/s002690050126
_journal_volume 25
_journal_year 1998
_chemical_formula_sum 'Fe6.5 H2 Mg0.1 Mn0.4 O24 Si8'
_chemical_name_mineral Protoferro-anthophyllite
_space_group_IT_number 58
_symmetry_space_group_name_Hall '-P 2n 2n'
_symmetry_space_group_name_H-M 'P n m n'
_cell_angle_alpha 90
_cell_angle_beta 90
_cell_angle_gamma 90
_cell_formula_units_Z 2
_cell_length_a 9.388
_cell_length_b 18.387
_cell_length_c 5.347
_cell_volume 922.984
_database_code_amcsd 0008147
_exptl_crystal_density_diffrn 3.591
_cod_original_formula_sum 'Fe6.5 Mg.1 Mn.4 Si8 O24 H2'
_cod_database_code 9006565

loop_
_space_group_symop_operation_xyz
x,y,z
1/2-x,1/2+y,1/2+z
1/2+x,1/2-y,1/2-z
1/2+x,1/2+y,1/2-z
1/2-x,1/2-y,1/2+z
x,-y,z
-x,y,-z
-x,-y,-z

loop_
_atom_site_label
_atom_site_fract_x
_atom_site_fract_y
_atom_site_fract_z
_atom_site_occupancy
_atom_site_U_iso_or_equiv
_atom_site_type_symbol
_atom_site_attached_hydrogens
FeM1 0.00000 0.08826 0.50000 1.00000 0.00697 Fe 0
FeM2 0.00000 0.17998 0.00000 0.95000 0.00570 Fe 0
MgM2 0.00000 0.17998 0.00000 0.05000 0.00570 Mg 0
FeM3 0.00000 0.00000 0.00000 1.00000 0.00684 Fe 0
FeM4 0.00000 0.25880 0.50000 0.80000 0.00950 Fe 0
MnM4 0.00000 0.25880 0.50000 0.20000 0.00950 Mn 0
Si1 0.28500 0.08350 0.16350 1.00000 0.00570 Si 0
Si2 0.29720 0.16670 0.66110 1.00000 0.00621 Si 0
O1 0.11270 0.08810 0.16210 1.00000 0.00823 O 0
O2 0.12540 0.17410 0.66460 1.00000 0.00874 O 0
O-H3 0.11390 0.00000 0.66130 1.00000 0.00937 O 1
O4 0.11630 0.25830 0.19120 1.00000 0.01077 O 0
O5 0.34720 0.12470 0.40830 1.00000 0.01127 O 0
O6 0.34780 0.12110 0.91230 1.00000 0.01355 O 0
O7 0.33790 0.00000 0.17220 1.00000 0.01267 O 0

loop_
_cod_changelog_entry_id
_cod_changelog_entry_author
_cod_changelog_entry_date
_cod_changelog_entry_text
1
;cod-tools version 3.8.0
Id: cif_guess_AMCSD_atom_types 9574 2023-05-10 09:00:05Z saulius
;
2023-05-10T18:50:33+03:00
;Derived atom types and hydrogen counts
from atom names that follow the AMCSD naming convention
(Wat == water, O-H == hydroxyl).
;

loop_
_cod_related_entry_id
_cod_related_entry_database
_cod_related_entry_code
1 AMCSD 0008147
